data_4082461
loop_
_publ_author_name
'Lin, Yi-Sin'
'Yeh, Wen-Yann'

_publ_section_title
;
 Unusual Coupling Reaction of C60and Benzonitrile with Triosmium Carbonyls
 To Generate Fullerodiketimide Cluster Complexes
;
_journal_issue 3
_journal_name_full Organometallics
_journal_page_first 731
_journal_paper_doi 10.1021/om4011164
_journal_volume 33
_journal_year 2014
_chemical_formula_moiety 'C152 H20 N4 O4 Os3,2(C1S2)'
_chemical_formula_sum 'C154 H20 N4 O4 Os3 S4'
_chemical_formula_weight 2688.58
_chemical_name_systematic
;
 ?
;
_space_group_IT_number 14
_symmetry_cell_setting monoclinic
_symmetry_space_group_name_Hall '-P 2ybc'
_symmetry_space_group_name_H-M 'P 1 21/c 1'
_atom_sites_solution_hydrogens geom
_atom_sites_solution_primary direct
_atom_sites_solution_secondary difmap
_audit_creation_method SHELXL-97
_cell_angle_alpha 90.00
_cell_angle_beta 114.453(7)
_cell_angle_gamma 90.00
_cell_formula_units_Z 4
_cell_length_a 27.076(3)
_cell_length_b 14.7591(19)
_cell_length_c 25.284(3)
_cell_measurement_reflns_used 0
_cell_measurement_temperature 200(2)
_cell_measurement_theta_max 0
_cell_measurement_theta_min 0
_cell_volume 9198(2)
_computing_cell_refinement 'Bruker APEX2'
_computing_data_collection 'Bruker APEX2'
_computing_data_reduction 'Bruker SAINT'
_computing_molecular_graphics 'Ortep-3 for Windows (Farrugia, 1997)'
_computing_publication_material 'WinGX publication routines (Farrugia, 1999)'
_computing_structure_refinement 'SHELXL-97 (Sheldrick, 1997)'
_computing_structure_solution 'SHELXS-86 (Sheldrick, 1986)'
_diffrn_ambient_temperature 200(2)
_diffrn_measured_fraction_theta_full 0.988
_diffrn_measured_fraction_theta_max 0.988
_diffrn_measurement_device_type 'Nonius Kappa CCD Axis'
_diffrn_measurement_method CCD
_diffrn_radiation_monochromator graphite
_diffrn_radiation_source 'fine-focus sealed tube'
_diffrn_radiation_type MoK\a
_diffrn_radiation_wavelength 0.71073
_diffrn_reflns_av_R_equivalents 0.1766
_diffrn_reflns_av_sigmaI/netI 0.2044
_diffrn_reflns_limit_h_max 32
_diffrn_reflns_limit_h_min -30
_diffrn_reflns_limit_k_max 11
_diffrn_reflns_limit_k_min -17
_diffrn_reflns_limit_l_max 16
_diffrn_reflns_limit_l_min -29
_diffrn_reflns_number 63749
_diffrn_reflns_theta_full 25.02
_diffrn_reflns_theta_max 25.02
_diffrn_reflns_theta_min 1.64
_exptl_absorpt_coefficient_mu 4.302
_exptl_absorpt_correction_T_max 0.8818
_exptl_absorpt_correction_T_min 0.3490
_exptl_absorpt_correction_type multi-scan
_exptl_absorpt_process_details 'SADABS, 2003 '
_exptl_crystal_colour black
_exptl_crystal_density_diffrn 1.942
_exptl_crystal_density_method 'not measured'
_exptl_crystal_description prism
_exptl_crystal_F_000 5184
_exptl_crystal_size_max 0.31
_exptl_crystal_size_mid 0.29
_exptl_crystal_size_min 0.03
_platon_squeeze_details
; 
?
;
_refine_diff_density_max 1.139
_refine_diff_density_min -1.843
_refine_diff_density_rms 0.242
_refine_ls_extinction_method none
_refine_ls_goodness_of_fit_ref 0.924
_refine_ls_hydrogen_treatment constr
_refine_ls_matrix_type full
_refine_ls_number_parameters 1402
_refine_ls_number_reflns 16050
_refine_ls_number_restraints 0
_refine_ls_restrained_S_all 0.924
_refine_ls_R_factor_all 0.1431
_refine_ls_R_factor_gt 0.0688
_refine_ls_shift/su_max 0.003
_refine_ls_shift/su_mean 0.000
_refine_ls_structure_factor_coef Fsqd
_refine_ls_weighting_details 'calc w=1/[\s^2^(Fo^2^)+(0.0567P)^2^+0.0000P] where P=(Fo^2^+2Fc^2^)/3'
_refine_ls_weighting_scheme calc
_refine_ls_wR_factor_gt 0.1359
_refine_ls_wR_factor_ref 0.1594
_reflns_number_gt 8562
_reflns_number_total 16050
_reflns_threshold_expression >2sigma(I)
_cod_data_source_file om4011164_si_002.cif
_cod_data_source_block compound_3
_cod_original_sg_symbol_H-M 'P 21/c'
_cod_database_code 4082461

loop_
_symmetry_equiv_pos_as_xyz
'x, y, z'
'-x, y+1/2, -z+1/2'
'-x, -y, -z'
'x, -y-1/2, z-1/2'

loop_
_atom_site_label
_atom_site_type_symbol
_atom_site_fract_x
_atom_site_fract_y
_atom_site_fract_z
_atom_site_U_iso_or_equiv
_atom_site_adp_type
_atom_site_occupancy
_atom_site_symmetry_multiplicity
_atom_site_calc_flag
_atom_site_refinement_flags
C1 C 0.5460(6) 0.6195(10) 0.4905(6) 0.032(4) Uani 1 1 d .
C2 C 0.5447(6) 0.5468(9) 0.5900(5) 0.021(4) Uani 1 1 d .
C3 C 0.5798(7) 0.6781(10) 0.6930(5) 0.031(4) Uani 1 1 d .
C4 C 0.7073(5) 0.3990(10) 0.5916(5) 0.019(3) Uiso 1 1 d .
C5 C 0.5809(6) 0.3596(11) 0.5171(6) 0.028(4) Uani 1 1 d .
C6 C 0.5674(6) 0.2678(10) 0.4987(5) 0.028(4) Uani 1 1 d .
C7 C 0.5843(7) 0.1988(12) 0.5390(6) 0.057(6) Uani 1 1 d .
H7 H 0.6074 0.2112 0.5784 0.068 Uiso 1 1 calc R
C8 C 0.5671(7) 0.1100(13) 0.5211(7) 0.062(6) Uani 1 1 d .
H8 H 0.5801 0.0616 0.5481 0.075 Uiso 1 1 calc R
C9 C 0.5322(7) 0.0927(13) 0.4659(7) 0.053(5) Uani 1 1 d .
H9 H 0.5198 0.0327 0.4544 0.063 Uiso 1 1 calc R
C10 C 0.5150(7) 0.1608(12) 0.4272(7) 0.054(5) Uani 1 1 d .
H10 H 0.4901 0.1475 0.3885 0.065 Uiso 1 1 calc R
C11 C 0.5323(6) 0.2506(12) 0.4414(6) 0.037(4) Uani 1 1 d .
H11 H 0.5205 0.2975 0.4132 0.045 Uiso 1 1 calc R
C12 C 0.6233(6) 0.7689(11) 0.5646(5) 0.030(4) Uani 1 1 d .
H12 H 0.6148 0.7593 0.5247 0.036 Uiso 1 1 calc R
C13 C 0.6426(6) 0.8594(10) 0.5884(5) 0.033(4) Uani 1 1 d .
C14 C 0.6738(6) 0.9049(10) 0.5634(6) 0.036(4) Uani 1 1 d .
H14 H 0.6783 0.8788 0.5313 0.044 Uiso 1 1 calc R
C15 C 0.6976(7) 0.9864(11) 0.5855(6) 0.041(4) Uani 1 1 d .
H15 H 0.7191 1.0163 0.5691 0.049 Uiso 1 1 calc R
C16 C 0.6902(7) 1.0255(11) 0.6317(6) 0.041(4) Uani 1 1 d .
H16 H 0.7074 1.0814 0.6475 0.049 Uiso 1 1 calc R
C17 C 0.6576(6) 0.9831(11) 0.6551(6) 0.039(4) Uani 1 1 d .
H17 H 0.6506 1.0123 0.6848 0.046 Uiso 1 1 calc R
C18 C 0.6353(6) 0.8978(10) 0.6350(5) 0.026(4) Uani 1 1 d .
H18 H 0.6154 0.8666 0.6528 0.031 Uiso 1 1 calc R
C19 C 0.7475(6) 0.6933(10) 0.6862(5) 0.025(4) Uani 1 1 d .
C20 C 0.7402(6) 0.7634(10) 0.7233(5) 0.027(4) Uani 1 1 d .
C21 C 0.6902(6) 0.7512(10) 0.7275(6) 0.030(4) Uani 1 1 d .
C22 C 0.6804(6) 0.8076(10) 0.7669(5) 0.034(4) Uani 1 1 d .
H22 H 0.6481 0.8008 0.7726 0.041 Uiso 1 1 calc R
C23 C 0.7200(7) 0.8761(10) 0.7990(6) 0.036(4) Uani 1 1 d .
H23 H 0.7134 0.9133 0.8260 0.043 Uiso 1 1 calc R
C24 C 0.7659(7) 0.8881(12) 0.7912(6) 0.047(5) Uani 1 1 d .
H24 H 0.7899 0.9361 0.8109 0.056 Uiso 1 1 calc R
C25 C 0.7786(7) 0.8320(10) 0.7552(6) 0.038(4) Uani 1 1 d .
H25 H 0.8120 0.8384 0.7516 0.046 Uiso 1 1 calc R
C26 C 0.6874(5) 0.6050(10) 0.5121(5) 0.023(4) Uani 1 1 d .
C27 C 0.6518(5) 0.6314(10) 0.4497(5) 0.025(4) Uani 1 1 d .
C28 C 0.6149(6) 0.5663(10) 0.4160(5) 0.032(4) Uani 1 1 d .
H28 H 0.6153 0.5081 0.4323 0.038 Uiso 1 1 calc R
C29 C 0.5779(6) 0.5831(13) 0.3602(6) 0.050(5) Uani 1 1 d .
H29 H 0.5539 0.5372 0.3375 0.061 Uiso 1 1 calc R
C30 C 0.5769(6) 0.6709(12) 0.3380(6) 0.041(5) Uani 1 1 d .
H30 H 0.5505 0.6864 0.3005 0.049 Uiso 1 1 calc R
C31 C 0.6144(7) 0.7341(13) 0.3708(6) 0.053(5) Uani 1 1 d .
H31 H 0.6148 0.7917 0.3542 0.064 Uiso 1 1 calc R
C32 C 0.6512(6) 0.7174(10) 0.4264(5) 0.033(4) Uani 1 1 d .
H32 H 0.6757 0.7632 0.4486 0.039 Uiso 1 1 calc R
C33 C 0.6530(5) 0.5143(10) 0.7127(5) 0.021(4) Uani 1 1 d .
C34 C 0.6834(6) 0.5783(10) 0.7605(5) 0.031(4) Uani 1 1 d .
C35 C 0.7447(6) 0.5712(10) 0.7889(5) 0.026(4) Uani 1 1 d .
C36 C 0.7725(6) 0.5157(9) 0.7676(5) 0.022(4) Uani 1 1 d .
C37 C 0.7457(6) 0.4579(9) 0.7157(5) 0.023(4) Uani 1 1 d .
C38 C 0.6867(6) 0.4551(9) 0.6896(5) 0.027(4) Uani 1 1 d .
C39 C 0.6595(6) 0.3661(10) 0.6815(5) 0.021(3) Uiso 1 1 d .
C40 C 0.6129(6) 0.3677(10) 0.6943(5) 0.023(4) Uani 1 1 d .
C41 C 0.6096(6) 0.4587(10) 0.7165(5) 0.027(4) Uani 1 1 d .
C42 C 0.5916(6) 0.4688(10) 0.7599(5) 0.028(4) Uani 1 1 d .
C43 C 0.6224(6) 0.5328(10) 0.8087(5) 0.029(4) Uani 1 1 d .
C44 C 0.6657(6) 0.5795(10) 0.8093(6) 0.026(4) Uani 1 1 d .
C45 C 0.7129(7) 0.5877(10) 0.8639(6) 0.041(5) Uani 1 1 d .
C46 C 0.7604(7) 0.5814(9) 0.8510(5) 0.033(4) Uani 1 1 d .
C47 C 0.8095(6) 0.5405(10) 0.8888(6) 0.031(4) Uiso 1 1 d .
C48 C 0.8401(6) 0.4827(11) 0.8684(5) 0.036(4) Uani 1 1 d .
C49 C 0.8202(6) 0.4686(12) 0.8079(6) 0.035(4) Uani 1 1 d .
C50 C 0.8223(6) 0.3808(11) 0.7862(6) 0.031(4) Uani 1 1 d .
C51 C 0.7744(6) 0.3695(10) 0.7299(5) 0.025(4) Uani 1 1 d .
C52 C 0.7483(6) 0.2869(10) 0.7162(5) 0.025(4) Uani 1 1 d .
C53 C 0.6883(6) 0.2855(9) 0.6908(5) 0.023(4) Uani 1 1 d .
C54 C 0.6718(6) 0.2059(9) 0.7131(5) 0.024(4) Uani 1 1 d .
C55 C 0.6261(7) 0.2121(11) 0.7248(5) 0.034(4) Uani 1 1 d .
C56 C 0.5953(6) 0.2940(11) 0.7145(6) 0.032(4) Uani 1 1 d .
C57 C 0.5753(7) 0.3065(12) 0.7605(7) 0.042(5) Uani 1 1 d .
C58 C 0.5761(6) 0.3929(12) 0.7830(5) 0.030(4) Uani 1 1 d .
C59 C 0.5941(6) 0.4008(12) 0.8430(6) 0.035(4) Uani 1 1 d .
C60 C 0.6207(6) 0.4880(12) 0.8608(5) 0.035(4) Uani 1 1 d .
C61 C 0.6665(7) 0.4988(11) 0.9128(6) 0.033(4) Uani 1 1 d .
C62 C 0.7128(8) 0.5478(12) 0.9150(6) 0.052(6) Uani 1 1 d .
C63 C 0.7629(8) 0.5064(12) 0.9561(6) 0.045(5) Uani 1 1 d .
C64 C 0.8083(7) 0.4989(11) 0.9435(6) 0.045(5) Uani 1 1 d .
C65 C 0.8412(6) 0.4150(11) 0.9539(6) 0.036(4) Uiso 1 1 d .
C66 C 0.8597(6) 0.4067(12) 0.9069(6) 0.043(5) Uani 1 1 d .
C67 C 0.8616(6) 0.3205(11) 0.8860(6) 0.030(4) Uani 1 1 d .
C68 C 0.8415(6) 0.3055(12) 0.8237(6) 0.036(4) Uani 1 1 d .
C69 C 0.8132(6) 0.2202(10) 0.8076(5) 0.028(4) Uani 1 1 d .
C70 C 0.7677(6) 0.2121(10) 0.7545(5) 0.029(4) Uiso 1 1 d .
C71 C 0.7215(6) 0.1627(10) 0.7533(5) 0.030(4) Uani 1 1 d .
C72 C 0.7218(7) 0.1224(10) 0.8049(6) 0.039(4) Uani 1 1 d .
C73 C 0.6749(6) 0.1256(10) 0.8170(6) 0.028(4) Uani 1 1 d .
C74 C 0.6270(7) 0.1709(10) 0.7788(6) 0.037(4) Uani 1 1 d .
C75 C 0.5956(6) 0.2286(12) 0.7999(7) 0.041(4) Uani 1 1 d .
C76 C 0.6136(6) 0.2415(13) 0.8590(6) 0.042(5) Uani 1 1 d .
C77 C 0.6122(6) 0.3303(12) 0.8813(6) 0.039(4) Uani 1 1 d .
C78 C 0.6614(7) 0.3386(13) 0.9382(6) 0.047(5) Uiso 1 1 d .
C79 C 0.6863(7) 0.4213(12) 0.9516(6) 0.047(4) Uiso 1 1 d .
C80 C 0.7463(7) 0.4256(12) 0.9776(6) 0.042(4) Uiso 1 1 d .
C81 C 0.7767(8) 0.3447(13) 0.9887(5) 0.049(5) Uani 1 1 d .
C82 C 0.8255(7) 0.3402(11) 0.9767(5) 0.039(5) Uani 1 1 d .
C83 C 0.8258(6) 0.2506(11) 0.9530(5) 0.040(5) Uani 1 1 d .
C84 C 0.8438(6) 0.2413(11) 0.9088(5) 0.032(4) Uani 1 1 d .
C85 C 0.8158(7) 0.1791(10) 0.8604(5) 0.029(4) Uani 1 1 d .
C86 C 0.7705(7) 0.1319(12) 0.8580(6) 0.044(5) Uani 1 1 d .
C87 C 0.7506(8) 0.1438(11) 0.9041(7) 0.052(5) Uani 1 1 d .
C88 C 0.6914(7) 0.1402(11) 0.8779(6) 0.040(5) Uani 1 1 d .
C89 C 0.6618(8) 0.1940(12) 0.8999(7) 0.054(5) Uani 1 1 d .
C90 C 0.6908(7) 0.2562(13) 0.9477(7) 0.051(5) Uani 1 1 d .
C91 C 0.7478(8) 0.2595(12) 0.9729(6) 0.047(5) Uani 1 1 d .
C92 C 0.7787(7) 0.2023(11) 0.9501(6) 0.035(4) Uiso 1 1 d .
C93 C 0.7944(6) 0.6799(10) 0.6683(5) 0.028(4) Uani 1 1 d .
C94 C 0.7946(5) 0.5785(10) 0.6501(4) 0.019(3) Uani 1 1 d .
C95 C 0.7735(5) 0.5489(9) 0.5899(5) 0.021(3) Uani 1 1 d .
C96 C 0.7488(6) 0.6169(9) 0.5368(5) 0.023(4) Uani 1 1 d .
C97 C 0.7694(6) 0.7131(9) 0.5582(5) 0.027(4) Uani 1 1 d .
C98 C 0.7892(6) 0.7395(10) 0.6157(6) 0.030(4) Uani 1 1 d .
C99 C 0.8289(6) 0.8125(10) 0.6355(6) 0.033(4) Uani 1 1 d .
C100 C 0.8677(6) 0.7920(11) 0.6936(6) 0.035(4) Uani 1 1 d .
C101 C 0.8520(6) 0.7073(11) 0.7110(5) 0.028(4) Uani 1 1 d .
C102 C 0.8924(7) 0.6467(13) 0.7430(6) 0.043(5) Uani 1 1 d .
C103 C 0.8871(6) 0.5498(11) 0.7298(5) 0.031(4) Uani 1 1 d .
C104 C 0.8430(6) 0.5184(10) 0.6852(5) 0.025(4) Uani 1 1 d .
C105 C 0.8472(5) 0.4526(10) 0.6461(5) 0.023(4) Uani 1 1 d .
C106 C 0.8081(6) 0.4717(10) 0.5885(5) 0.026(3) Uiso 1 1 d .
C107 C 0.8201(6) 0.4567(10) 0.5406(6) 0.033(4) Uiso 1 1 d .
C108 C 0.8045(6) 0.5245(11) 0.4933(5) 0.028(4) Uani 1 1 d .
C109 C 0.7769(6) 0.6007(11) 0.4949(5) 0.029(4) Uani 1 1 d .
C110 C 0.7935(7) 0.6867(12) 0.4817(6) 0.041(5) Uani 1 1 d .
C111 C 0.7883(6) 0.7554(10) 0.5194(6) 0.027(4) Uani 1 1 d .
C112 C 0.8254(7) 0.8270(12) 0.5368(7) 0.049(5) Uani 1 1 d .
C113 C 0.8450(6) 0.8573(11) 0.5968(7) 0.040(4) Uani 1 1 d .
C114 C 0.9041(7) 0.8821(12) 0.6150(8) 0.057(5) Uani 1 1 d .
C115 C 0.9399(7) 0.8596(12) 0.6717(7) 0.045(4) Uiso 1 1 d .
C116 C 0.9221(7) 0.8161(11) 0.7117(6) 0.041(5) Uani 1 1 d .
C117 C 0.9652(7) 0.7542(12) 0.7477(6) 0.040(5) Uani 1 1 d .
C118 C 0.9487(7) 0.6707(13) 0.7612(6) 0.049(5) Uani 1 1 d .
C119 C 0.9785(7) 0.5890(12) 0.7601(6) 0.039(4) Uiso 1 1 d .
C120 C 0.9395(7) 0.5170(11) 0.7392(6) 0.041(5) Uani 1 1 d .
C121 C 0.9466(7) 0.4489(11) 0.7038(7) 0.042(5) Uani 1 1 d .
C122 C 0.8978(6) 0.4162(10) 0.6561(6) 0.034(4) Uani 1 1 d .
C123 C 0.9122(7) 0.4010(10) 0.6067(7) 0.036(4) Uani 1 1 d .
C124 C 0.8749(6) 0.4196(11) 0.5510(6) 0.036(4) Uani 1 1 d .
C125 C 0.8915(7) 0.4635(12) 0.5099(6) 0.040(5) Uani 1 1 d .
C126 C 0.8501(7) 0.5271(12) 0.4751(7) 0.039(4) Uani 1 1 d .
C127 C 0.8636(7) 0.6096(14) 0.4595(6) 0.042(5) Uani 1 1 d .
C128 C 0.8341(7) 0.6914(13) 0.4603(6) 0.044(5) Uani 1 1 d .
C129 C 0.8734(7) 0.7671(13) 0.4805(7) 0.046(5) Uani 1 1 d .
C130 C 0.8695(7) 0.8289(13) 0.5161(7) 0.048(5) Uani 1 1 d .
C131 C 0.9165(8) 0.8676(11) 0.5631(8) 0.053(5) Uani 1 1 d .
C132 C 0.9679(8) 0.8308(14) 0.5734(7) 0.065(6) Uiso 1 1 d .
C133 C 1.0066(7) 0.8125(13) 0.6354(7) 0.057(5) Uiso 1 1 d .
C134 C 0.9932(7) 0.8257(12) 0.6805(7) 0.052(5) Uiso 1 1 d .
C135 C 1.0081(7) 0.7601(13) 0.7258(7) 0.052(5) Uiso 1 1 d .
C136 C 1.0361(7) 0.6822(13) 0.7238(7) 0.052(5) Uiso 1 1 d .
C137 C 1.0204(6) 0.5933(12) 0.7412(6) 0.043(5) Uani 1 1 d .
C138 C 1.0271(7) 0.5274(13) 0.7007(7) 0.050(5) Uani 1 1 d .
C139 C 0.9907(7) 0.4551(12) 0.6840(7) 0.045(5) Uani 1 1 d .
C140 C 0.9708(7) 0.4227(12) 0.6267(8) 0.048(5) Uani 1 1 d .
C141 C 0.9868(7) 0.4665(12) 0.5857(7) 0.047(5) Uani 1 1 d .
C142 C 0.9453(7) 0.4875(13) 0.5252(8) 0.049(5) Uani 1 1 d .
C143 C 0.9604(7) 0.5732(13) 0.5103(7) 0.048(5) Uani 1 1 d .
C144 C 0.9196(8) 0.6371(13) 0.4758(7) 0.052(5) Uiso 1 1 d .
C145 C 0.9259(7) 0.7335(12) 0.4900(6) 0.044(4) Uiso 1 1 d .
C146 C 0.9709(7) 0.7637(12) 0.5344(7) 0.051(5) Uiso 1 1 d .
C147 C 1.0139(7) 0.6991(13) 0.5699(7) 0.052(5) Uiso 1 1 d .
C148 C 1.0342(6) 0.7260(12) 0.6305(8) 0.048(5) Uani 1 1 d .
C149 C 1.0500(6) 0.6664(14) 0.6764(7) 0.053(5) Uani 1 1 d .
C150 C 1.0442(6) 0.5702(14) 0.6610(7) 0.050(5) Uani 1 1 d .
C151 C 1.0244(8) 0.5418(13) 0.6044(7) 0.055(5) Uiso 1 1 d .
C152 C 1.0081(8) 0.6069(14) 0.5573(7) 0.057(5) Uiso 1 1 d .
C153 C 0.4839(11) 0.5623(18) 0.8321(11) 0.121(11) Uani 1 1 d .
C154 C 0.8364(8) 0.1141(15) 0.6698(8) 0.077(7) Uani 1 1 d .
N1 N 0.5890(4) 0.4349(9) 0.5303(4) 0.026(3) Uani 1 1 d .
N2 N 0.6167(4) 0.7009(8) 0.5939(4) 0.022(3) Uani 1 1 d .
N3 N 0.7108(5) 0.6351(8) 0.6663(4) 0.028(3) Uani 1 1 d .
N4 N 0.6681(5) 0.5756(8) 0.5459(4) 0.026(3) Uani 1 1 d .
O1 O 0.5160(4) 0.6565(7) 0.4501(4) 0.042(3) Uani 1 1 d .
O2 O 0.5090(4) 0.5322(7) 0.6023(4) 0.036(3) Uani 1 1 d .
O3 O 0.5450(5) 0.7008(8) 0.7035(4) 0.045(3) Uani 1 1 d .
O4 O 0.7075(4) 0.3286(7) 0.5716(4) 0.038(3) Uani 1 1 d .
Os1 Os 0.59939(2) 0.56728(4) 0.56027(2) 0.02216(17) Uani 1 1 d .
Os2 Os 0.64102(2) 0.64970(4) 0.67667(2) 0.02341(17) Uani 1 1 d .
Os3 Os 0.71038(2) 0.51722(4) 0.62495(2) 0.02009(16) Uani 1 1 d .
S1 S 0.4574(3) 0.4864(6) 0.7893(3) 0.122(3) Uani 1 1 d .
S2 S 0.5081(3) 0.6355(6) 0.8793(4) 0.136(3) Uani 1 1 d .
S3 S 0.8358(3) 0.0300(5) 0.7054(3) 0.105(2) Uani 1 1 d .
S4 S 0.8342(4) 0.1993(7) 0.6377(3) 0.155(4) Uani 1 1 d .

loop_
_atom_site_aniso_label
_atom_site_aniso_U_11
_atom_site_aniso_U_22
_atom_site_aniso_U_33
_atom_site_aniso_U_23
_atom_site_aniso_U_13
_atom_site_aniso_U_12
C1 0.029(10) 0.039(11) 0.024(7) -0.022(7) 0.008(7) -0.015(8)
C2 0.024(10) 0.019(10) 0.012(6) -0.010(5) -0.002(6) 0.013(7)
C3 0.037(11) 0.028(11) 0.024(7) -0.018(6) 0.008(7) -0.008(9)
C5 0.028(10) 0.016(10) 0.036(8) -0.007(7) 0.009(7) -0.003(8)
C6 0.038(10) 0.015(9) 0.031(7) -0.002(6) 0.016(7) 0.014(8)
C7 0.084(16) 0.024(12) 0.041(9) 0.007(8) 0.003(9) -0.011(11)
C8 0.068(15) 0.029(13) 0.076(13) 0.020(10) 0.016(11) 0.011(11)
C9 0.051(13) 0.036(13) 0.055(11) -0.033(9) 0.006(9) -0.025(10)
C10 0.044(13) 0.030(13) 0.065(12) -0.019(10) 0.000(9) 0.001(10)
C11 0.021(10) 0.043(12) 0.034(8) -0.005(7) -0.002(7) 0.009(9)
C12 0.025(10) 0.040(11) 0.018(7) -0.004(7) 0.003(6) 0.006(8)
C13 0.044(11) 0.022(10) 0.022(7) -0.011(6) 0.003(7) -0.009(8)
C14 0.055(12) 0.019(10) 0.040(8) 0.014(7) 0.025(8) -0.007(9)
C15 0.057(12) 0.031(11) 0.054(10) -0.009(8) 0.043(9) -0.017(10)
C16 0.054(12) 0.018(10) 0.052(10) 0.001(8) 0.024(9) -0.011(9)
C17 0.041(11) 0.027(11) 0.044(9) -0.005(8) 0.013(8) -0.014(9)
C18 0.037(10) 0.018(9) 0.025(7) 0.012(6) 0.014(6) 0.007(8)
C19 0.023(10) 0.026(10) 0.021(7) 0.005(6) 0.004(6) 0.009(8)
C20 0.032(10) 0.014(9) 0.025(7) 0.013(6) 0.003(7) 0.012(8)
C21 0.031(11) 0.010(9) 0.041(8) -0.010(7) 0.007(7) 0.005(8)
C22 0.054(12) 0.035(11) 0.028(7) 0.017(7) 0.031(7) 0.011(9)
C23 0.053(13) 0.012(10) 0.043(9) -0.016(7) 0.020(9) -0.001(9)
C24 0.034(12) 0.039(12) 0.051(10) -0.013(8) 0.001(9) -0.009(10)
C25 0.043(12) 0.032(11) 0.035(8) -0.008(7) 0.011(7) -0.013(9)
C26 0.017(9) 0.023(9) 0.022(7) -0.002(6) 0.000(6) -0.005(7)
C27 0.016(9) 0.035(11) 0.025(7) 0.008(7) 0.011(6) 0.005(8)
C28 0.054(11) 0.017(9) 0.016(6) 0.001(6) 0.005(6) 0.008(8)
C29 0.036(11) 0.082(16) 0.025(8) 0.011(9) 0.005(7) -0.018(10)
C30 0.029(11) 0.072(15) 0.020(7) 0.004(8) 0.008(7) -0.010(10)
C31 0.040(12) 0.076(16) 0.045(10) 0.030(10) 0.020(8) -0.003(11)
C32 0.043(11) 0.024(11) 0.030(7) -0.010(7) 0.014(7) -0.014(8)
C33 0.018(9) 0.030(10) 0.013(6) 0.004(6) 0.006(6) 0.016(8)
C34 0.054(12) 0.020(10) 0.020(7) 0.002(6) 0.016(7) 0.005(8)
C35 0.014(9) 0.025(10) 0.026(7) -0.009(6) -0.004(6) -0.007(8)
C36 0.041(10) 0.008(8) 0.022(7) 0.002(6) 0.017(6) 0.000(8)
C37 0.026(10) 0.021(10) 0.020(6) -0.003(6) 0.007(6) 0.000(7)
C38 0.031(10) 0.017(10) 0.021(7) 0.004(6) 0.000(6) 0.012(7)
C40 0.023(9) 0.022(10) 0.021(7) 0.002(6) 0.006(6) 0.006(7)
C41 0.016(9) 0.031(11) 0.028(7) -0.001(6) 0.004(6) 0.011(8)
C42 0.033(10) 0.038(11) 0.019(7) 0.014(6) 0.017(6) 0.018(8)
C43 0.031(10) 0.032(11) 0.026(7) -0.003(6) 0.013(7) 0.011(8)
C44 0.018(9) 0.014(9) 0.041(8) -0.003(6) 0.006(7) 0.005(7)
C45 0.058(13) 0.027(11) 0.028(8) -0.002(7) 0.006(8) 0.007(9)
C46 0.050(12) 0.010(9) 0.019(7) -0.006(6) -0.004(7) 0.012(8)
C48 0.030(10) 0.053(12) 0.019(7) -0.006(7) 0.005(6) 0.018(9)
C49 0.020(10) 0.048(12) 0.047(9) 0.007(8) 0.025(7) 0.005(9)
C50 0.028(10) 0.033(11) 0.030(8) 0.004(7) 0.009(7) 0.008(8)
C51 0.018(9) 0.030(11) 0.029(7) -0.001(6) 0.012(6) 0.004(8)
C52 0.032(10) 0.026(10) 0.014(6) -0.004(6) 0.008(6) 0.008(8)
C53 0.027(10) 0.015(9) 0.022(6) -0.004(6) 0.005(6) -0.014(7)
C54 0.025(10) 0.009(9) 0.029(7) -0.013(6) 0.002(7) -0.004(7)
C55 0.045(12) 0.029(11) 0.026(7) 0.000(7) 0.013(7) -0.013(9)
C56 0.024(10) 0.030(11) 0.038(8) 0.011(7) 0.008(7) 0.011(8)
C57 0.053(13) 0.031(12) 0.054(10) 0.014(8) 0.035(9) 0.012(10)
C58 0.021(9) 0.051(12) 0.029(8) 0.008(7) 0.021(7) 0.008(9)
C59 0.027(10) 0.048(13) 0.042(9) -0.002(8) 0.027(7) 0.000(9)
C60 0.042(11) 0.053(13) 0.021(7) 0.001(7) 0.023(7) 0.013(10)
C61 0.054(12) 0.028(11) 0.030(8) -0.001(7) 0.029(8) 0.020(9)
C62 0.074(15) 0.050(14) 0.017(7) -0.004(7) 0.004(8) 0.024(11)
C63 0.070(14) 0.047(13) 0.028(8) -0.026(8) 0.029(9) -0.016(11)
C64 0.057(13) 0.032(12) 0.029(8) -0.013(7) 0.000(8) -0.009(10)
C66 0.036(11) 0.038(13) 0.029(8) 0.001(7) -0.013(7) -0.008(9)
C67 0.019(10) 0.036(12) 0.029(8) 0.014(7) 0.004(6) 0.008(8)
C68 0.011(9) 0.062(13) 0.033(8) 0.007(8) 0.007(6) 0.001(9)
C69 0.020(9) 0.025(10) 0.036(8) 0.004(7) 0.009(6) 0.007(8)
C71 0.043(11) 0.013(9) 0.030(7) -0.005(6) 0.011(7) 0.007(8)
C72 0.053(13) 0.023(11) 0.041(9) -0.003(7) 0.018(8) 0.014(9)
C73 0.026(10) 0.015(10) 0.055(9) 0.012(7) 0.027(8) 0.004(8)
C74 0.046(12) 0.027(11) 0.035(8) 0.000(7) 0.014(8) -0.021(9)
C75 0.030(11) 0.046(13) 0.064(11) -0.009(9) 0.037(9) -0.002(9)
C76 0.040(12) 0.059(14) 0.032(8) 0.016(8) 0.021(8) 0.009(10)
C77 0.041(12) 0.044(13) 0.039(9) 0.001(8) 0.023(8) -0.013(9)
C81 0.074(15) 0.051(14) 0.016(7) -0.005(7) 0.013(8) 0.012(12)
C82 0.048(12) 0.035(12) 0.014(7) 0.009(7) -0.006(7) 0.008(9)
C83 0.044(12) 0.039(12) 0.015(7) 0.007(7) -0.008(7) 0.013(9)
C84 0.020(9) 0.039(12) 0.026(7) 0.010(7) 0.000(6) 0.021(8)
C85 0.043(11) 0.017(10) 0.031(8) 0.017(6) 0.019(7) 0.016(8)
C86 0.058(13) 0.041(12) 0.033(8) 0.023(8) 0.020(8) 0.031(10)
C87 0.076(16) 0.022(11) 0.057(10) 0.018(8) 0.028(10) 0.020(10)
C88 0.050(13) 0.049(13) 0.032(8) 0.020(8) 0.029(8) 0.004(10)
C89 0.088(16) 0.053(14) 0.041(10) 0.007(9) 0.049(10) -0.004(12)
C90 0.027(11) 0.074(16) 0.049(10) 0.032(10) 0.014(8) 0.029(11)
C91 0.067(15) 0.044(13) 0.028(8) 0.025(8) 0.017(8) 0.039(11)
C93 0.024(10) 0.021(10) 0.026(7) -0.011(6) -0.003(6) -0.002(7)
C94 0.015(8) 0.030(10) 0.013(6) -0.004(6) 0.005(5) -0.004(7)
C95 0.010(8) 0.025(10) 0.024(7) 0.003(6) 0.004(6) 0.004(7)
C96 0.022(9) 0.017(9) 0.025(7) 0.005(6) 0.004(6) 0.002(7)
C97 0.028(10) 0.010(9) 0.035(8) 0.015(6) 0.004(7) 0.000(7)
C98 0.022(9) 0.025(10) 0.039(8) -0.004(7) 0.008(7) -0.012(8)
C99 0.031(11) 0.023(10) 0.049(9) 0.009(7) 0.020(8) -0.012(8)
C100 0.024(10) 0.043(12) 0.033(8) -0.017(7) 0.007(7) 0.001(9)
C101 0.018(9) 0.029(11) 0.029(7) -0.012(7) 0.001(6) -0.007(8)
C102 0.024(11) 0.064(15) 0.032(8) 0.004(8) 0.002(7) -0.005(10)
C103 0.020(10) 0.039(12) 0.026(7) 0.006(7) 0.002(7) -0.001(8)
C104 0.026(10) 0.017(9) 0.037(8) 0.003(7) 0.018(7) 0.007(8)
C105 0.008(8) 0.035(11) 0.016(6) 0.000(6) -0.004(5) -0.012(7)
C108 0.028(10) 0.038(11) 0.014(6) -0.006(6) 0.007(6) -0.011(9)
C109 0.029(10) 0.041(12) 0.023(7) -0.011(7) 0.017(6) -0.016(9)
C110 0.049(12) 0.037(12) 0.031(8) 0.019(8) 0.010(8) 0.002(9)
C111 0.022(10) 0.023(10) 0.033(8) 0.007(7) 0.008(7) 0.002(8)
C112 0.036(12) 0.045(13) 0.052(10) 0.023(9) 0.003(9) -0.005(10)
C113 0.018(10) 0.029(11) 0.062(10) 0.006(8) 0.004(8) 0.010(8)
C114 0.041(13) 0.025(12) 0.103(15) 0.016(10) 0.029(11) -0.005(10)
C116 0.026(11) 0.035(12) 0.050(9) -0.018(8) 0.003(8) -0.019(9)
C117 0.037(12) 0.036(12) 0.037(8) -0.032(8) 0.005(8) -0.013(9)
C118 0.038(12) 0.042(14) 0.046(9) -0.020(8) -0.004(8) -0.015(10)
C120 0.034(11) 0.024(11) 0.042(9) 0.018(8) -0.010(7) -0.006(9)
C121 0.040(12) 0.023(11) 0.048(9) 0.005(8) 0.005(8) -0.009(9)
C122 0.034(11) 0.021(10) 0.043(8) 0.009(7) 0.014(8) 0.007(8)
C123 0.034(11) 0.013(10) 0.076(11) 0.000(8) 0.037(9) 0.009(8)
C124 0.029(11) 0.027(11) 0.049(9) -0.010(8) 0.012(8) -0.007(8)
C125 0.039(12) 0.057(14) 0.040(9) -0.005(8) 0.032(8) -0.005(10)
C126 0.043(12) 0.034(12) 0.051(10) -0.002(8) 0.030(9) -0.002(10)
C127 0.036(12) 0.069(15) 0.032(8) 0.002(8) 0.025(8) 0.004(11)
C128 0.032(12) 0.062(14) 0.039(9) 0.031(9) 0.015(8) -0.011(11)
C129 0.048(13) 0.047(14) 0.044(10) 0.014(9) 0.020(9) -0.004(11)
C130 0.032(12) 0.065(15) 0.053(11) 0.022(10) 0.022(9) -0.013(10)
C131 0.062(15) 0.022(12) 0.090(14) -0.001(9) 0.045(12) -0.012(10)
C137 0.013(10) 0.043(13) 0.051(9) 0.005(8) -0.009(7) -0.019(9)
C138 0.023(11) 0.041(13) 0.060(11) -0.006(9) -0.009(8) 0.007(10)
C139 0.043(13) 0.035(13) 0.060(11) 0.004(9) 0.024(9) 0.001(10)
C140 0.020(11) 0.042(13) 0.083(13) -0.003(10) 0.021(9) 0.009(9)
C141 0.040(12) 0.049(14) 0.058(11) 0.004(9) 0.026(9) 0.008(10)
C142 0.036(12) 0.051(14) 0.081(12) 0.007(10) 0.047(10) 0.007(10)
C143 0.041(12) 0.050(14) 0.069(11) 0.012(10) 0.040(9) 0.001(10)
C148 0.023(11) 0.029(12) 0.098(14) 0.008(10) 0.031(10) -0.009(9)
C149 0.019(11) 0.057(16) 0.068(12) -0.001(10) 0.003(8) -0.016(10)
C150 0.008(10) 0.064(15) 0.066(11) 0.027(10) 0.003(8) -0.001(10)
C153 0.14(3) 0.08(2) 0.12(2) -0.013(17) 0.032(18) 0.073(19)
C154 0.076(17) 0.062(17) 0.062(12) 0.015(11) -0.003(10) 0.000(13)
N1 0.025(8) 0.041(9) 0.014(5) 0.004(6) 0.008(5) -0.004(7)
N2 0.019(7) 0.036(9) 0.013(5) -0.008(5) 0.009(5) -0.001(6)
N3 0.046(9) 0.023(8) 0.021(6) -0.010(5) 0.021(6) -0.002(7)
N4 0.044(9) 0.021(8) 0.014(5) 0.001(5) 0.015(5) 0.002(6)
O1 0.034(7) 0.055(9) 0.026(5) 0.004(5) 0.002(5) 0.004(6)
O2 0.033(7) 0.045(8) 0.038(6) 0.003(5) 0.022(5) -0.003(6)
O3 0.049(9) 0.052(9) 0.042(6) 0.005(5) 0.027(6) 0.025(7)
O4 0.043(7) 0.040(8) 0.043(6) -0.019(5) 0.029(5) -0.009(6)
Os1 0.0208(4) 0.0239(4) 0.0203(3) -0.0014(2) 0.0070(2) -0.0014(3)
Os2 0.0259(4) 0.0223(4) 0.0212(3) -0.0011(2) 0.0088(2) 0.0031(3)
Os3 0.0198(4) 0.0215(4) 0.0173(2) -0.0026(2) 0.0061(2) -0.0021(3)
S1 0.137(7) 0.152(8) 0.088(4) 0.045(5) 0.057(4) 0.083(6)
S2 0.119(7) 0.110(8) 0.177(8) 0.043(6) 0.058(6) 0.030(6)
S3 0.068(5) 0.074(5) 0.147(6) -0.023(4) 0.017(4) -0.004(4)
S4 0.193(9) 0.154(9) 0.084(5) 0.005(5) 0.022(5) -0.033(7)

loop_
_atom_type_symbol
_atom_type_description
_atom_type_scat_dispersion_real
_atom_type_scat_dispersion_imag
_atom_type_scat_source
C C 0.0033 0.0016 'International Tables Vol C Tables 4.2.6.8 and 6.1.1.4'
H H 0.0000 0.0000 'International Tables Vol C Tables 4.2.6.8 and 6.1.1.4'
N N 0.0061 0.0033 'International Tables Vol C Tables 4.2.6.8 and 6.1.1.4'
O O 0.0106 0.0060 'International Tables Vol C Tables 4.2.6.8 and 6.1.1.4'
Os Os -1.2165 7.6030 'International Tables Vol C Tables 4.2.6.8 and 6.1.1.4'
S S 0.1246 0.1234 'International Tables Vol C Tables 4.2.6.8 and 6.1.1.4'

loop_
_geom_angle_atom_site_label_1
_geom_angle_atom_site_label_2
_geom_angle_atom_site_label_3
_geom_angle
O1 C1 Os1 175.2(13)
O2 C2 Os1 173.5(11)
O3 C3 Os2 175.3(14)
O4 C4 Os3 177.3(12)
N1 C5 C6 176.4(17)
C7 C6 C11 120.6(15)
C7 C6 C5 120.0(13)
C11 C6 C5 119.0(13)
C6 C7 C8 119.3(14)
C6 C7 H7 120.4
C8 C7 H7 120.4
C9 C8 C7 120.5(16)
C9 C8 H8 119.7
C7 C8 H8 119.7
C10 C9 C8 119.8(17)
C10 C9 H9 120.1
C8 C9 H9 120.1
C9 C10 C11 122.7(15)
C9 C10 H10 118.6
C11 C10 H10 118.6
C6 C11 C10 116.9(15)
C6 C11 H11 121.5
C10 C11 H11 121.5
N2 C12 C13 125.3(12)
N2 C12 H12 117.3
C13 C12 H12 117.3
C18 C13 C14 120.3(14)
C18 C13 C12 124.2(14)
C14 C13 C12 115.3(13)
C15 C14 C13 120.1(15)
C15 C14 H14 119.9
C13 C14 H14 119.9
C14 C15 C16 120.0(15)
C14 C15 H15 120.0
C16 C15 H15 120.0
C15 C16 C17 120.4(15)
C15 C16 H16 119.8
C17 C16 H16 119.8
C18 C17 C16 120.3(15)
C18 C17 H17 119.9
C16 C17 H17 119.9
C13 C18 C17 118.8(14)
C13 C18 H18 120.6
C17 C18 H18 120.6
N3 C19 C20 116.6(14)
N3 C19 C93 114.3(13)
C20 C19 C93 129.1(14)
C21 C20 C25 122.7(14)
C21 C20 C19 110.2(13)
C25 C20 C19 126.9(15)
C22 C21 C20 116.5(13)
C22 C21 Os2 127.5(13)
C20 C21 Os2 115.9(10)
C21 C22 C23 119.8(15)
C21 C22 H22 120.1
C23 C22 H22 120.1
C24 C23 C22 121.4(14)
C24 C23 H23 119.3
C22 C23 H23 119.3
C23 C24 C25 121.0(16)
C23 C24 H24 119.5
C25 C24 H24 119.5
C24 C25 C20 118.4(16)
C24 C25 H25 120.8
C20 C25 H25 120.8
N4 C26 C27 122.3(13)
N4 C26 C96 117.0(11)
C27 C26 C96 120.7(12)
C28 C27 C32 119.2(12)
C28 C27 C26 116.4(12)
C32 C27 C26 124.2(13)
C29 C28 C27 122.5(14)
C29 C28 H28 118.8
C27 C28 H28 118.8
C28 C29 C30 117.5(15)
C28 C29 H29 121.3
C30 C29 H29 121.3
C31 C30 C29 119.7(14)
C31 C30 H30 120.1
C29 C30 H30 120.1
C32 C31 C30 122.7(16)
C32 C31 H31 118.7
C30 C31 H31 118.7
C31 C32 C27 118.3(14)
C31 C32 H32 120.9
C27 C32 H32 120.9
C41 C33 C34 119.3(11)
C41 C33 C38 108.9(12)
C34 C33 C38 117.0(12)
C41 C33 Os2 124.0(9)
C34 C33 Os2 72.0(8)
C38 C33 Os2 111.9(9)
C33 C34 C44 114.9(13)
C33 C34 C35 118.1(12)
C44 C34 C35 105.6(11)
C33 C34 Os2 68.4(7)
C44 C34 Os2 124.6(10)
C35 C34 Os2 121.3(10)
C36 C35 C46 121.7(13)
C36 C35 C34 122.0(12)
C46 C35 C34 106.3(12)
C35 C36 C49 119.1(12)
C35 C36 C37 123.2(13)
C49 C36 C37 108.3(12)
C38 C37 C36 117.6(12)
C38 C37 C51 116.7(12)
C36 C37 C51 106.1(11)
C38 C37 Os3 68.1(7)
C36 C37 Os3 121.5(9)
C51 C37 Os3 123.0(9)
C37 C38 C39 118.6(12)
C37 C38 C33 121.5(12)
C39 C38 C33 102.6(12)
C37 C38 Os3 73.8(8)
C39 C38 Os3 123.5(9)
C33 C38 Os3 116.6(9)
C53 C39 C40 117.6(13)
C53 C39 C38 121.7(13)
C40 C39 C38 113.0(13)
C56 C40 C39 123.2(14)
C56 C40 C41 119.7(13)
C39 C40 C41 107.5(13)
C42 C41 C33 123.2(13)
C42 C41 C40 120.0(14)
C33 C41 C40 107.9(12)
C41 C42 C58 120.5(14)
C41 C42 C43 117.5(14)
C58 C42 C43 108.6(11)
C44 C43 C60 124.0(13)
C44 C43 C42 120.9(13)
C60 C43 C42 103.7(13)
C43 C44 C45 118.2(14)
C43 C44 C34 123.7(12)
C45 C44 C34 109.2(14)
C62 C45 C44 119.9(16)
C62 C45 C46 120.9(14)
C44 C45 C46 107.2(13)
C47 C46 C35 117.3(14)
C47 C46 C45 123.2(13)
C35 C46 C45 110.9(12)
C46 C47 C48 122.5(12)
C46 C47 C64 114.8(14)
C48 C47 C64 108.7(13)
C49 C48 C47 117.5(13)
C49 C48 C66 119.2(14)
C47 C48 C66 109.3(13)
C48 C49 C50 119.7(14)
C48 C49 C36 121.4(13)
C50 C49 C36 109.5(13)
C68 C50 C49 121.4(13)
C68 C50 C51 119.2(14)
C49 C50 C51 108.3(13)
C52 C51 C37 123.7(13)
C52 C51 C50 119.6(13)
C37 C51 C50 107.1(12)
C51 C52 C70 120.7(12)
C51 C52 C53 118.5(13)
C70 C52 C53 108.3(13)
C39 C53 C54 121.2(14)
C39 C53 C52 120.0(13)
C54 C53 C52 107.6(12)
C55 C54 C53 118.3(13)
C55 C54 C71 121.9(13)
C53 C54 C71 106.3(13)
C54 C55 C56 121.4(14)
C54 C55 C74 119.4(14)
C56 C55 C74 107.5(14)
C40 C56 C55 118.3(14)
C40 C56 C57 119.4(15)
C55 C56 C57 109.7(13)
C58 C57 C75 120.0(14)
C58 C57 C56 119.1(14)
C75 C57 C56 106.1(14)
C57 C58 C59 117.5(14)
C57 C58 C42 121.1(13)
C59 C58 C42 110.9(15)
C77 C59 C58 124.7(16)
C77 C59 C60 117.9(14)
C58 C59 C60 108.5(14)
C61 C60 C59 121.8(14)
C61 C60 C43 116.1(15)
C59 C60 C43 108.1(12)
C60 C61 C62 121.4(13)
C60 C61 C79 118.7(16)
C62 C61 C79 107.5(14)
C45 C62 C61 120.5(14)
C45 C62 C63 117.9(17)
C61 C62 C63 111.0(15)
C64 C63 C80 117.2(17)
C64 C63 C62 121.3(15)
C80 C63 C62 105.6(16)
C63 C64 C65 123.1(16)
C63 C64 C47 121.7(15)
C65 C64 C47 105.0(14)
C82 C65 C66 122.1(15)
C82 C65 C64 118.2(16)
C66 C65 C64 107.9(14)
C67 C66 C48 121.4(13)
C67 C66 C65 117.5(15)
C48 C66 C65 109.1(15)
C66 C67 C68 119.8(13)
C66 C67 C84 120.7(14)
C68 C67 C84 105.5(13)
C50 C68 C69 119.4(12)
C50 C68 C67 118.4(15)
C69 C68 C67 110.9(13)
C70 C69 C68 120.0(13)
C70 C69 C85 122.4(14)
C68 C69 C85 106.8(12)
C69 C70 C52 121.1(14)
C69 C70 C71 118.5(13)
C52 C70 C71 107.9(13)
C72 C71 C70 121.0(12)
C72 C71 C54 118.3(14)
C70 C71 C54 109.7(13)
C73 C72 C71 120.9(14)
C73 C72 C86 110.5(14)
C71 C72 C86 117.6(15)
C74 C73 C72 120.8(13)
C74 C73 C88 116.8(14)
C72 C73 C88 109.1(14)
C73 C74 C75 122.2(13)
C73 C74 C55 118.7(15)
C75 C74 C55 107.9(14)
C76 C75 C74 118.8(15)
C76 C75 C57 119.4(15)
C74 C75 C57 108.8(13)
C75 C76 C77 119.9(15)
C75 C76 C89 120.7(16)
C77 C76 C89 108.6(15)
C59 C77 C76 118.4(14)
C59 C77 C78 122.0(15)
C76 C77 C78 107.1(15)
C79 C78 C90 122.6(17)
C79 C78 C77 117.4(15)
C90 C78 C77 107.7(15)
C78 C79 C61 121.9(15)
C78 C79 C80 119.1(17)
C61 C79 C80 107.2(15)
C81 C80 C63 121.6(17)
C81 C80 C79 119.6(17)
C63 C80 C79 108.7(15)
C80 C81 C91 118.5(17)
C80 C81 C82 119.6(17)
C91 C81 C82 109.4(15)
C65 C82 C83 119.9(15)
C65 C82 C81 120.2(16)
C83 C82 C81 106.4(15)
C84 C83 C92 120.4(13)
C84 C83 C82 118.8(15)
C92 C83 C82 108.5(15)
C83 C84 C85 119.9(15)
C83 C84 C67 121.0(15)
C85 C84 C67 108.1(12)
C86 C85 C69 117.8(13)
C86 C85 C84 119.6(14)
C69 C85 C84 108.6(14)
C85 C86 C72 122.7(14)
C85 C86 C87 120.4(15)
C72 C86 C87 104.5(15)
C92 C87 C88 121.3(16)
C92 C87 C86 118.6(17)
C88 C87 C86 109.0(14)
C89 C88 C73 122.7(15)
C89 C88 C87 120.0(16)
C73 C88 C87 106.8(14)
C88 C89 C90 119.2(18)
C88 C89 C76 118.7(14)
C90 C89 C76 107.4(16)
C91 C90 C78 118.7(18)
C91 C90 C89 120.6(17)
C78 C90 C89 109.1(14)
C90 C91 C81 121.4(16)
C90 C91 C92 120.1(17)
C81 C91 C92 106.2(16)
C87 C92 C83 121.0(15)
C87 C92 C91 118.8(16)
C83 C92 C91 109.4(16)
C19 C93 C101 119.0(11)
C19 C93 C98 112.9(12)
C101 C93 C98 99.1(12)
C19 C93 C94 108.4(12)
C101 C93 C94 109.4(12)
C98 C93 C94 107.3(10)
C95 C94 C104 107.8(11)
C95 C94 C93 123.2(11)
C104 C94 C93 119.4(10)
C95 C94 Os3 71.1(7)
C104 C94 Os3 116.7(9)
C93 C94 Os3 109.6(9)
C94 C95 C106 106.0(10)
C94 C95 C96 122.8(12)
C106 C95 C96 121.1(11)
C94 C95 Os3 71.7(7)
C106 C95 Os3 115.6(9)
C96 C95 Os3 109.8(9)
C26 C96 C97 115.1(12)
C26 C96 C109 117.4(10)
C97 C96 C109 99.9(11)
C26 C96 C95 106.3(11)
C97 C96 C95 108.8(10)
C109 C96 C95 109.0(12)
C98 C97 C111 120.6(13)
C98 C97 C96 123.7(12)
C111 C97 C96 110.1(12)
C97 C98 C99 118.6(13)
C97 C98 C93 126.9(13)
C99 C98 C93 109.5(11)
C113 C99 C100 120.6(14)
C113 C99 C98 120.8(14)
C100 C99 C98 108.5(13)
C116 C100 C99 120.4(15)
C116 C100 C101 121.6(14)
C99 C100 C101 108.1(13)
C102 C101 C100 118.3(15)
C102 C101 C93 124.5(14)
C100 C101 C93 110.8(12)
C101 C102 C118 120.2(17)
C101 C102 C103 121.3(14)
C118 C102 C103 107.8(15)
C104 C103 C120 120.3(14)
C104 C103 C102 119.9(14)
C120 C103 C102 107.3(14)
C103 C104 C105 121.3(14)
C103 C104 C94 122.7(13)
C105 C104 C94 106.8(11)
C122 C105 C104 119.5(11)
C122 C105 C106 121.2(13)
C104 C105 C106 109.5(13)
C107 C106 C105 120.8(14)
C107 C106 C95 121.1(12)
C105 C106 C95 109.7(12)
C106 C107 C108 120.2(14)
C106 C107 C124 118.4(12)
C108 C107 C124 108.6(13)
C109 C108 C107 120.7(13)
C109 C108 C126 121.8(14)
C107 C108 C126 105.8(14)
C108 C109 C110 119.6(14)
C108 C109 C96 125.3(13)
C110 C109 C96 108.2(13)
C128 C110 C109 120.2(16)
C128 C110 C111 121.7(17)
C109 C110 C111 110.0(14)
C112 C111 C97 122.1(13)
C112 C111 C110 119.0(16)
C97 C111 C110 108.1(14)
C111 C112 C113 117.7(15)
C111 C112 C130 118.7(17)
C113 C112 C130 111.2(15)
C99 C113 C112 120.1(16)
C99 C113 C114 119.9(14)
C112 C113 C114 105.9(15)
C115 C114 C131 123.6(17)
C115 C114 C113 116.8(16)
C131 C114 C113 106.8(15)
C114 C115 C116 122.3(16)
C114 C115 C134 117.5(16)
C116 C115 C134 109.9(15)
C100 C116 C115 119.8(14)
C100 C116 C117 120.4(15)
C115 C116 C117 107.6(15)
C118 C117 C116 116.6(15)
C118 C117 C135 121.5(16)
C116 C117 C135 106.0(15)
C117 C118 C102 122.7(16)
C117 C118 C119 119.2(18)
C102 C118 C119 108.1(16)
C137 C119 C120 119.0(16)
C137 C119 C118 120.2(16)
C120 C119 C118 106.8(16)
C121 C120 C103 121.6(14)
C121 C120 C119 119.0(17)
C103 C120 C119 110.0(16)
C120 C121 C122 116.4(15)
C120 C121 C139 120.9(15)
C122 C121 C139 109.0(15)
C105 C122 C121 120.7(14)
C105 C122 C123 119.4(12)
C121 C122 C123 106.5(15)
C124 C123 C122 119.8(14)
C124 C123 C140 122.1(15)
C122 C123 C140 107.4(14)
C123 C124 C125 120.6(15)
C123 C124 C107 120.3(14)
C125 C124 C107 106.9(13)
C142 C125 C124 121.1(14)
C142 C125 C126 117.6(16)
C124 C125 C126 109.7(14)
C127 C126 C125 121.2(16)
C127 C126 C108 117.7(15)
C125 C126 C108 109.1(14)
C126 C127 C128 121.2(15)
C126 C127 C144 122.4(17)
C128 C127 C144 106.2(17)
C110 C128 C127 119.0(15)
C110 C128 C129 117.9(18)
C127 C128 C129 108.0(16)
C130 C129 C145 118.7(16)
C130 C129 C128 120.7(18)
C145 C129 C128 108.7(17)
C129 C130 C131 122.9(18)
C129 C130 C112 121.9(18)
C131 C130 C112 106.1(16)
C132 C131 C130 117.5(17)
C132 C131 C114 116.9(17)
C130 C131 C114 109.7(16)
C131 C132 C146 118.2(17)
C131 C132 C133 117.9(17)
C146 C132 C133 112.5(18)
C134 C133 C132 122.7(18)
C134 C133 C148 120.5(16)
C132 C133 C148 102.7(15)
C133 C134 C135 119.8(18)
C133 C134 C115 121.2(15)
C135 C134 C115 106.8(16)
C136 C135 C134 120.7(17)
C136 C135 C117 119.2(17)
C134 C135 C117 109.7(17)
C135 C136 C149 120.4(17)
C135 C136 C137 119.1(17)
C149 C136 C137 108.3(16)
C119 C137 C138 123.8(15)
C119 C137 C136 120.5(17)
C138 C137 C136 103.8(15)
C139 C138 C150 121.6(16)
C139 C138 C137 116.0(17)
C150 C138 C137 111.7(18)
C138 C139 C140 119.6(17)
C138 C139 C121 121.0(16)
C140 C139 C121 108.1(16)
C139 C140 C141 119.5(17)
C139 C140 C123 108.9(15)
C141 C140 C123 116.8(15)
C140 C141 C151 119.4(15)
C140 C141 C142 120.4(16)
C151 C141 C142 107.6(15)
C125 C142 C143 122.2(16)
C125 C142 C141 119.0(15)
C143 C142 C141 106.1(16)
C142 C143 C152 110.2(16)
C142 C143 C144 120.7(16)
C152 C143 C144 118.4(17)
C143 C144 C127 115.9(17)
C143 C144 C145 120.6(16)
C127 C144 C145 110.1(17)
C146 C145 C129 121.3(16)
C146 C145 C144 120.0(17)
C129 C145 C144 106.9(16)
C145 C146 C132 121.2(18)
C145 C146 C147 120.3(17)
C132 C146 C147 106.4(15)
C152 C147 C148 117.7(16)
C152 C147 C146 120.2(16)
C148 C147 C146 108.8(15)
C149 C148 C147 124.4(17)
C149 C148 C133 117.6(17)
C147 C148 C133 109.5(15)
C148 C149 C136 120.6(19)
C148 C149 C150 115.7(16)
C136 C149 C150 110.3(16)
C151 C150 C138 120.2(18)
C151 C150 C149 121.9(16)
C138 C150 C149 105.9(17)
C150 C151 C141 119.7(17)
C150 C151 C152 120.7(18)
C141 C151 C152 107.8(15)
C147 C152 C143 120.4(17)
C147 C152 C151 119.6(16)
C143 C152 C151 108.3(17)
S1 C153 S2 174(2)
S4 C154 S3 175.1(19)
C5 N1 Os1 173.6(12)
C12 N2 Os2 143.0(9)
C12 N2 Os1 123.2(9)
Os2 N2 Os1 89.5(5)
C19 N3 Os2 120.3(10)
C19 N3 Os3 129.1(11)
Os2 N3 Os3 110.6(6)
C26 N4 Os3 126.5(10)
C26 N4 Os1 144.3(10)
Os3 N4 Os1 89.0(4)
C1 Os1 C2 90.8(6)
C1 Os1 N4 101.9(5)
C2 Os1 N4 167.3(4)
C1 Os1 N1 96.0(5)
C2 Os1 N1 89.1(5)
N4 Os1 N1 89.3(4)
C1 Os1 N2 87.3(5)
C2 Os1 N2 93.8(5)
N4 Os1 N2 87.1(4)
N1 Os1 N2 175.5(4)
C1 Os1 Os3 147.4(4)
C2 Os1 Os3 121.9(3)
N4 Os1 Os3 45.4(3)
N1 Os1 Os3 85.3(3)
N2 Os1 Os3 90.3(3)
C1 Os1 Os2 125.7(4)
C2 Os1 Os2 73.5(3)
N4 Os1 Os2 98.8(3)
N1 Os1 Os2 133.9(3)
N2 Os1 Os2 44.4(3)
Os3 Os1 Os2 70.02(2)
C3 Os2 N3 171.9(5)
C3 Os2 N2 101.4(5)
N3 Os2 N2 80.2(4)
C3 Os2 C21 95.7(6)
N3 Os2 C21 76.2(5)
N2 Os2 C21 102.6(5)
C3 Os2 C33 96.0(6)
N3 Os2 C33 88.3(5)
N2 Os2 C33 134.1(4)
C21 Os2 C33 117.6(5)
C3 Os2 C34 92.9(6)
N3 Os2 C34 86.1(5)
N2 Os2 C34 165.4(5)
C21 Os2 C34 78.7(5)
C33 Os2 C34 39.6(5)
C3 Os2 Os1 107.4(4)
N3 Os2 Os1 79.5(3)
N2 Os2 Os1 46.1(3)
C21 Os2 Os1 143.5(4)
C33 Os2 Os1 88.1(3)
C34 Os2 Os1 126.3(4)
C4 Os3 N3 173.7(5)
C4 Os3 N4 92.8(5)
N3 Os3 N4 91.4(4)
C4 Os3 C38 88.5(5)
N3 Os3 C38 85.2(5)
N4 Os3 C38 133.7(5)
C4 Os3 C37 91.0(5)
N3 Os3 C37 84.3(4)
N4 Os3 C37 170.9(5)
C38 Os3 C37 38.1(5)
C4 Os3 C95 85.4(5)
N3 Os3 C95 100.3(5)
N4 Os3 C95 74.8(4)
C38 Os3 C95 151.2(5)
C37 Os3 C95 113.8(5)
C4 Os3 C94 109.7(5)
N3 Os3 C94 74.0(5)
N4 Os3 C94 101.3(4)
C38 Os3 C94 121.7(4)
C37 Os3 C94 85.2(5)
C95 Os3 C94 37.2(4)
C4 Os3 Os1 98.0(4)
N3 Os3 Os1 81.6(3)
N4 Os3 Os1 45.6(3)
C38 Os3 Os1 88.4(4)
C37 Os3 Os1 125.6(4)
C95 Os3 Os1 120.3(3)
C94 Os3 Os1 138.4(3)

loop_
_geom_bond_atom_site_label_1
_geom_bond_atom_site_label_2
_geom_bond_distance
C1 O1 1.147(15)
C1 Os1 1.919(15)
C2 O2 1.154(16)
C2 Os1 1.941(16)
C3 O3 1.131(17)
C3 Os2 1.913(18)
C4 O4 1.157(15)
C4 Os3 1.924(14)
C5 N1 1.155(16)
C5 C6 1.429(19)
C6 C7 1.378(19)
C6 C11 1.389(17)
C7 C8 1.40(2)
C7 H7 0.9500
C8 C9 1.35(2)
C8 H8 0.9500
C9 C10 1.35(2)
C9 H9 0.9500
C10 C11 1.40(2)
C10 H10 0.9500
C11 H11 0.9500
C12 N2 1.303(17)
C12 C13 1.469(19)
C12 H12 0.9500
C13 C18 1.395(18)
C13 C14 1.42(2)
C14 C15 1.369(19)
C14 H14 0.9500
C15 C16 1.391(19)
C15 H15 0.9500
C16 C17 1.40(2)
C16 H16 0.9500
C17 C18 1.397(19)
C17 H17 0.9500
C18 H18 0.9500
C19 N3 1.251(17)
C19 C20 1.465(19)
C19 C93 1.52(2)
C20 C21 1.413(19)
C20 C25 1.436(19)
C21 C22 1.405(18)
C21 Os2 2.063(14)
C22 C23 1.45(2)
C22 H22 0.9500
C23 C24 1.35(2)
C23 H23 0.9500
C24 C25 1.37(2)
C24 H24 0.9500
C25 H25 0.9500
C26 N4 1.247(16)
C26 C27 1.521(16)
C26 C96 1.526(18)
C27 C28 1.394(18)
C27 C32 1.397(19)
C28 C29 1.372(17)
C28 H28 0.9500
C29 C30 1.41(2)
C29 H29 0.9500
C30 C31 1.38(2)
C30 H30 0.9500
C31 C32 1.367(18)
C31 H31 0.9500
C32 H32 0.9500
C33 C41 1.470(19)
C33 C34 1.485(18)
C33 C38 1.542(18)
C33 Os2 2.164(14)
C34 C44 1.498(19)
C34 C35 1.516(19)
C34 Os2 2.214(12)
C35 C36 1.366(18)
C35 C46 1.454(16)
C36 C49 1.448(19)
C36 C37 1.480(16)
C37 C38 1.455(18)
C37 C51 1.484(19)
C37 Os3 2.264(12)
C38 C39 1.478(19)
C38 Os3 2.189(14)
C39 C53 1.388(18)
C39 C40 1.427(18)
C40 C56 1.369(19)
C40 C41 1.473(18)
C41 C42 1.381(18)
C42 C58 1.40(2)
C42 C43 1.502(19)
C43 C44 1.355(19)
C43 C60 1.493(18)
C44 C45 1.447(18)
C45 C62 1.42(2)
C45 C46 1.45(2)
C46 C47 1.410(19)
C47 C48 1.426(19)
C47 C64 1.53(2)
C48 C49 1.412(18)
C48 C66 1.43(2)
C49 C50 1.42(2)
C50 C68 1.41(2)
C50 C51 1.486(17)
C51 C52 1.378(19)
C52 C70 1.419(18)
C52 C53 1.479(19)
C53 C54 1.452(18)
C54 C55 1.39(2)
C54 C71 1.455(18)
C55 C56 1.43(2)
C55 C74 1.486(18)
C56 C57 1.48(2)
C57 C58 1.39(2)
C57 C75 1.47(2)
C58 C59 1.393(18)
C59 C77 1.37(2)
C59 C60 1.45(2)
C60 C61 1.394(19)
C61 C62 1.43(2)
C61 C79 1.46(2)
C62 C63 1.46(2)
C63 C64 1.39(2)
C63 C80 1.46(2)
C64 C65 1.48(2)
C65 C82 1.39(2)
C65 C66 1.48(2)
C66 C67 1.39(2)
C67 C68 1.455(17)
C67 C84 1.47(2)
C68 C69 1.44(2)
C69 C70 1.401(17)
C69 C85 1.443(17)
C70 C71 1.438(19)
C71 C72 1.431(19)
C72 C73 1.42(2)
C72 C86 1.45(2)
C73 C74 1.42(2)
C73 C88 1.429(19)
C74 C75 1.45(2)
C75 C76 1.379(19)
C76 C77 1.43(2)
C76 C89 1.47(2)
C77 C78 1.51(2)
C78 C79 1.37(2)
C78 C90 1.42(2)
C79 C80 1.48(2)
C80 C81 1.41(2)
C81 C91 1.45(2)
C81 C82 1.48(2)
C82 C83 1.45(2)
C83 C84 1.396(19)
C83 C92 1.44(2)
C84 C85 1.465(19)
C85 C86 1.39(2)
C86 C87 1.49(2)
C87 C92 1.39(2)
C87 C88 1.46(2)
C88 C89 1.40(2)
C89 C90 1.46(2)
C90 C91 1.41(2)
C91 C92 1.46(2)
C93 C101 1.538(18)
C93 C98 1.553(19)
C93 C94 1.567(18)
C94 C95 1.454(15)
C94 C104 1.526(18)
C94 Os3 2.285(13)
C95 C106 1.485(18)
C95 C96 1.584(17)
C95 Os3 2.277(13)
C96 C97 1.540(18)
C96 C109 1.556(19)
C97 C98 1.381(17)
C97 C111 1.422(19)
C98 C99 1.457(19)
C99 C113 1.39(2)
C99 C100 1.440(18)
C100 C116 1.40(2)
C100 C101 1.45(2)
C101 C102 1.39(2)
C102 C118 1.44(2)
C102 C103 1.46(2)
C103 C104 1.341(18)
C103 C120 1.42(2)
C104 C105 1.423(18)
C105 C122 1.393(19)
C105 C106 1.429(16)
C106 C107 1.396(18)
C107 C108 1.481(19)
C107 C124 1.50(2)
C108 C109 1.36(2)
C108 C126 1.49(2)
C109 C110 1.43(2)
C110 C128 1.41(2)
C110 C111 1.44(2)
C111 C112 1.40(2)
C112 C113 1.45(2)
C112 C130 1.49(2)
C113 C114 1.52(2)
C114 C115 1.40(2)
C114 C131 1.50(2)
C115 C116 1.44(2)
C115 C134 1.45(2)
C116 C117 1.46(2)
C117 C118 1.40(2)
C117 C135 1.48(2)
C118 C119 1.46(2)
C119 C137 1.40(2)
C119 C120 1.44(2)
C120 C121 1.41(2)
C121 C122 1.46(2)
C121 C139 1.47(2)
C122 C123 1.47(2)
C123 C124 1.378(19)
C123 C140 1.49(2)
C124 C125 1.45(2)
C125 C142 1.39(2)
C125 C126 1.45(2)
C126 C127 1.38(2)
C127 C128 1.45(2)
C127 C144 1.45(2)
C128 C129 1.48(2)
C129 C130 1.32(2)
C129 C145 1.43(2)
C130 C131 1.45(2)
C131 C132 1.42(2)
C132 C146 1.42(2)
C132 C133 1.51(2)
C133 C134 1.35(2)
C133 C148 1.51(2)
C134 C135 1.42(2)
C135 C136 1.39(2)
C136 C149 1.42(2)
C136 C137 1.50(2)
C137 C138 1.48(2)
C138 C139 1.40(2)
C138 C150 1.42(2)
C139 C140 1.40(2)
C140 C141 1.43(2)
C141 C151 1.45(2)
C141 C142 1.51(2)
C142 C143 1.43(2)
C143 C152 1.43(2)
C143 C144 1.44(2)
C144 C145 1.46(2)
C145 C146 1.35(2)
C146 C147 1.48(2)
C147 C152 1.39(2)
C147 C148 1.45(2)
C148 C149 1.37(2)
C149 C150 1.46(2)
C150 C151 1.37(2)
C151 C152 1.45(2)
C153 S1 1.52(3)
C153 S2 1.54(3)
C154 S4 1.48(2)
C154 S3 1.54(2)
N1 Os1 2.072(13)
N2 Os2 2.059(10)
N2 Os1 2.122(11)
N3 Os2 2.024(12)
N3 Os3 2.027(11)
N4 Os3 2.038(10)
N4 Os1 2.043(12)
Os1 Os3 2.8606(9)
Os1 Os2 2.9437(8)

loop_
_platon_squeeze_void_nr
_platon_squeeze_void_average_x
_platon_squeeze_void_average_y
_platon_squeeze_void_average_z
_platon_squeeze_void_volume
_platon_squeeze_void_count_electrons
1 0.000 0.000 0.500 330.6 90.9
2 0.000 0.500 0.000 330.5 90.6
3 0.094 0.142 0.890 23.6 -0.3
4 0.717 0.144 0.333 24.2 -4.1
5 0.094 0.358 0.390 23.6 -1.1
6 0.717 0.356 0.833 24.2 -4.3
7 0.282 0.644 0.167 24.2 -3.8
8 0.906 0.642 0.610 23.6 -1.2
9 0.282 0.856 0.667 24.2 -4.6
10 0.906 0.858 0.110 23.6 -1.8
